data_4075260
loop_
_publ_author_name
'Vicente, Jos\'e'
'Abad, Jos\'e Antonio'
'L\'opez-S\'aez, Mar\'ia-Jos\'e'
'Jones, Peter G.'

_publ_section_title
;
 Reactivity of Ortho-Palladated Phenol Derivatives with Unsaturated
 Molecules. Carbodiimide Insertion into a C&#x2212;Pd Bond and/or
 O&#x2212;H Phenol Addition to a Carbodiimide
;
_journal_issue 8
_journal_name_full Organometallics
_journal_page_first 1851
_journal_paper_doi 10.1021/om0601652
_journal_volume 25
_journal_year 2006
_chemical_formula_sum 'C32 H27 F3 N4 O4 Pd S'
_chemical_formula_weight 727.04
_chemical_name_systematic
;

 ?

;
_space_group_IT_number 14
_symmetry_cell_setting monoclinic
_symmetry_space_group_name_Hall '-P 2yn'
_symmetry_space_group_name_H-M 'P 1 21/n 1'
_atom_sites_solution_hydrogens geom
_atom_sites_solution_primary Patterson
_atom_sites_solution_secondary difmap
_audit_creation_method SHELXL-97
_cell_angle_alpha 90.00
_cell_angle_beta 100.035(4)
_cell_angle_gamma 90.00
_cell_formula_units_Z 4
_cell_length_a 13.8541(11)
_cell_length_b 12.0079(11)
_cell_length_c 18.6470(14)
_cell_measurement_reflns_used 6062
_cell_measurement_temperature 133(2)
_cell_measurement_theta_max 29.7
_cell_measurement_theta_min 2.2
_cell_volume 3054.6(4)
_computing_cell_refinement 'Bruker SAINT'
_computing_data_collection 'Bruker SMART'
_computing_data_reduction 'Bruker SAINT'
_computing_molecular_graphics 'Siemens XP'
_computing_publication_material SHELXL-97
_computing_structure_refinement 'SHELXL-97 (Sheldrick, 1997)'
_computing_structure_solution 'SHELXS-97 (Sheldrick, 1990)'
_diffrn_ambient_temperature 133(2)
_diffrn_detector_area_resol_mean 8.192
_diffrn_measured_fraction_theta_full 0.999
_diffrn_measured_fraction_theta_max 0.999
_diffrn_measurement_device_type 'Bruker SMART 1000 CCD'
_diffrn_measurement_method '\w- & \f-scan'
_diffrn_radiation_monochromator graphite
_diffrn_radiation_source 'fine-focus sealed tube'
_diffrn_radiation_type MoK\a
_diffrn_radiation_wavelength 0.71073
_diffrn_reflns_av_R_equivalents 0.0552
_diffrn_reflns_av_sigmaI/netI 0.0520
_diffrn_reflns_limit_h_max 19
_diffrn_reflns_limit_h_min -19
_diffrn_reflns_limit_k_max 16
_diffrn_reflns_limit_k_min -16
_diffrn_reflns_limit_l_max 26
_diffrn_reflns_limit_l_min -26
_diffrn_reflns_number 56753
_diffrn_reflns_theta_full 30.00
_diffrn_reflns_theta_max 30.03
_diffrn_reflns_theta_min 1.70
_exptl_absorpt_coefficient_mu 0.739
_exptl_absorpt_correction_T_max 0.962
_exptl_absorpt_correction_T_min 0.770
_exptl_absorpt_correction_type multi-scan
_exptl_absorpt_process_details SADABS
_exptl_crystal_colour orange
_exptl_crystal_density_diffrn 1.581
_exptl_crystal_density_method 'not measured'
_exptl_crystal_description lath
_exptl_crystal_F_000 1472
_exptl_crystal_size_max 0.30
_exptl_crystal_size_mid 0.13
_exptl_crystal_size_min 0.06
_refine_diff_density_max 1.113
_refine_diff_density_min -0.475
_refine_diff_density_rms 0.083
_refine_ls_extinction_method none
_refine_ls_goodness_of_fit_ref 0.943
_refine_ls_hydrogen_treatment 'NH free with DFIX, rigid methyls, others riding'
_refine_ls_matrix_type full
_refine_ls_number_parameters 412
_refine_ls_number_reflns 8924
_refine_ls_number_restraints 1
_refine_ls_restrained_S_all 0.944
_refine_ls_R_factor_all 0.0611
_refine_ls_R_factor_gt 0.0335
_refine_ls_shift/su_max 0.010
_refine_ls_shift/su_mean 0.000
_refine_ls_structure_factor_coef Fsqd
_refine_ls_weighting_details 'calc w=1/[\s^2^(Fo^2^)+(0.0434P)^2^] where P=(Fo^2^+2Fc^2^)/3'
_refine_ls_weighting_scheme calc
_refine_ls_wR_factor_gt 0.0758
_refine_ls_wR_factor_ref 0.0838
_reflns_number_gt 6151
_reflns_number_total 8924
_reflns_threshold_expression >2sigma(I)
_cod_data_source_file om0601652si20060221_051410.cif
_cod_data_source_block raiser
_cod_original_sg_symbol_H-M 'P 21/n'
_cod_database_code 4075260

loop_
_symmetry_equiv_pos_as_xyz
'x, y, z'
'-x+1/2, y+1/2, -z+1/2'
'-x, -y, -z'
'x-1/2, -y-1/2, z-1/2'

loop_
_atom_site_label
_atom_site_type_symbol
_atom_site_fract_x
_atom_site_fract_y
_atom_site_fract_z
_atom_site_U_iso_or_equiv
_atom_site_adp_type
_atom_site_occupancy
_atom_site_symmetry_multiplicity
_atom_site_calc_flag
_atom_site_refinement_flags
Pd Pd 0.364900(11) 0.507653(13) 0.379322(9) 0.02153(5) Uani 1 1 d .
O1 O 0.35440(12) 0.44754(13) 0.27935(9) 0.0300(4) Uani 1 1 d .
N10 N 0.33764(13) 0.66063(14) 0.33223(9) 0.0221(4) Uani 1 1 d .
C11 C 0.27682(15) 0.73702(17) 0.36283(11) 0.0207(4) Uani 1 1 d .
C12 C 0.18835(16) 0.70045(19) 0.37956(12) 0.0267(5) Uani 1 1 d .
H12 H 0.1627 0.6301 0.3624 0.032 Uiso 1 1 calc R
C13 C 0.13740(16) 0.7659(2) 0.42111(13) 0.0289(5) Uani 1 1 d .
H13 H 0.0769 0.7399 0.4321 0.035 Uiso 1 1 calc R
C14 C 0.17296(16) 0.86942(19) 0.44716(12) 0.0270(5) Uani 1 1 d .
C15 C 0.26013(15) 0.90653(18) 0.42810(11) 0.0243(5) Uani 1 1 d .
H15 H 0.2848 0.9777 0.4443 0.029 Uiso 1 1 calc R
C16 C 0.31176(15) 0.84228(17) 0.38616(11) 0.0216(4) Uani 1 1 d .
H16 H 0.3708 0.8697 0.3733 0.026 Uiso 1 1 calc R
C17 C 0.11809(18) 0.9388(2) 0.49336(14) 0.0382(6) Uani 1 1 d .
H17A H 0.1642 0.9704 0.5341 0.046 Uiso 1 1 calc R
H17B H 0.0701 0.8923 0.5123 0.046 Uiso 1 1 calc R
H17C H 0.0840 0.9993 0.4639 0.046 Uiso 1 1 calc R
C20 C 0.36476(15) 0.68300(17) 0.26947(11) 0.0217(4) Uani 1 1 d .
C21 C 0.43457(15) 0.60906(19) 0.24155(11) 0.0248(5) Uani 1 1 d .
C22 C 0.42287(16) 0.49304(19) 0.24545(12) 0.0274(5) Uani 1 1 d .
C23 C 0.48513(18) 0.4246(2) 0.21264(13) 0.0372(6) Uani 1 1 d .
H23 H 0.4764 0.3461 0.2123 0.045 Uiso 1 1 calc R
C24 C 0.55874(19) 0.4706(2) 0.18102(13) 0.0423(7) Uani 1 1 d .
H24 H 0.5994 0.4234 0.1582 0.051 Uiso 1 1 calc R
C25 C 0.57406(18) 0.5841(3) 0.18200(13) 0.0399(6) Uani 1 1 d .
H25 H 0.6273 0.6143 0.1624 0.048 Uiso 1 1 calc R
C26 C 0.51194(16) 0.6536(2) 0.21145(12) 0.0316(5) Uani 1 1 d .
H26 H 0.5217 0.7319 0.2113 0.038 Uiso 1 1 calc R
N30 N 0.33080(14) 0.77307(15) 0.22978(10) 0.0239(4) Uani 1 1 d D
H30 H 0.2936(15) 0.8154(17) 0.2453(12) 0.027(7) Uiso 1 1 d D
C31 C 0.34016(15) 0.79381(18) 0.15583(11) 0.0221(4) Uani 1 1 d .
C32 C 0.37228(16) 0.8969(2) 0.13745(13) 0.0294(5) Uani 1 1 d .
H32 H 0.3886 0.9527 0.1737 0.035 Uiso 1 1 calc R
C33 C 0.38059(18) 0.9186(2) 0.06559(14) 0.0377(6) Uani 1 1 d .
H33 H 0.4025 0.9899 0.0531 0.045 Uiso 1 1 calc R
C34 C 0.35762(17) 0.8387(2) 0.01188(13) 0.0382(6) Uani 1 1 d .
C35 C 0.32504(17) 0.7365(2) 0.03122(13) 0.0351(6) Uani 1 1 d .
H35 H 0.3087 0.6809 -0.0051 0.042 Uiso 1 1 calc R
C36 C 0.31557(16) 0.7128(2) 0.10273(12) 0.0284(5) Uani 1 1 d .
H36 H 0.2925 0.6420 0.1150 0.034 Uiso 1 1 calc R
C37 C 0.3677(2) 0.8618(3) -0.06640(15) 0.0596(10) Uani 1 1 d .
H37A H 0.4357 0.8490 -0.0724 0.089 Uiso 1 1 calc R
H37B H 0.3498 0.9393 -0.0785 0.089 Uiso 1 1 calc R
H37C H 0.3242 0.8120 -0.0989 0.089 Uiso 1 1 calc R
N41 N 0.36986(12) 0.54390(16) 0.48764(10) 0.0256(4) Uani 1 1 d .
C42 C 0.38010(15) 0.4520(2) 0.53176(13) 0.0305(5) Uani 1 1 d .
C43 C 0.36992(18) 0.4598(2) 0.60390(14) 0.0408(7) Uani 1 1 d .
H43 H 0.3762 0.3950 0.6336 0.049 Uiso 1 1 calc R
C44 C 0.35064(18) 0.5610(3) 0.63309(14) 0.0433(7) Uani 1 1 d .
H44 H 0.3409 0.5660 0.6822 0.052 Uiso 1 1 calc R
C45 C 0.34571(17) 0.6548(2) 0.59028(13) 0.0357(6) Uani 1 1 d .
H45 H 0.3353 0.7261 0.6096 0.043 Uiso 1 1 calc R
C46 C 0.35640(15) 0.6424(2) 0.51795(12) 0.0274(5) Uani 1 1 d .
H46 H 0.3540 0.7073 0.4885 0.033 Uiso 1 1 calc R
N51 N 0.39533(13) 0.35576(16) 0.42266(11) 0.0302(4) Uani 1 1 d .
C52 C 0.40013(16) 0.3485(2) 0.49593(14) 0.0335(6) Uani 1 1 d .
C53 C 0.42445(17) 0.2482(2) 0.53188(17) 0.0442(7) Uani 1 1 d .
H53 H 0.4277 0.2430 0.5831 0.053 Uiso 1 1 calc R
C54 C 0.44373(19) 0.1567(2) 0.49233(19) 0.0515(8) Uani 1 1 d .
H54 H 0.4606 0.0878 0.5164 0.062 Uiso 1 1 calc R
C55 C 0.43874(18) 0.1643(2) 0.41809(18) 0.0465(7) Uani 1 1 d .
H55 H 0.4520 0.1015 0.3904 0.056 Uiso 1 1 calc R
C56 C 0.41380(16) 0.2662(2) 0.38481(16) 0.0372(6) Uani 1 1 d .
H56 H 0.4098 0.2724 0.3336 0.045 Uiso 1 1 calc R
S S 0.62466(5) -0.03104(6) 0.33932(4) 0.03605(15) Uani 1 1 d .
O2 O 0.52640(13) -0.07289(18) 0.33455(11) 0.0515(5) Uani 1 1 d .
O3 O 0.70013(15) -0.11375(19) 0.34575(13) 0.0662(7) Uani 1 1 d .
O4 O 0.64704(16) 0.0624(2) 0.38573(12) 0.0625(6) Uani 1 1 d .
C99 C 0.6216(2) 0.0270(3) 0.24888(16) 0.0481(8) Uani 1 1 d .
F1 F 0.70506(12) 0.07648(19) 0.24255(10) 0.0747(6) Uani 1 1 d .
F2 F 0.54959(13) 0.09965(18) 0.23225(11) 0.0775(6) Uani 1 1 d .
F3 F 0.60671(15) -0.0522(2) 0.19816(10) 0.0831(7) Uani 1 1 d .

loop_
_atom_site_aniso_label
_atom_site_aniso_U_11
_atom_site_aniso_U_22
_atom_site_aniso_U_33
_atom_site_aniso_U_23
_atom_site_aniso_U_13
_atom_site_aniso_U_12
Pd 0.01977(8) 0.01959(8) 0.02430(9) 0.00372(7) 0.00123(6) 0.00009(7)
O1 0.0335(9) 0.0253(8) 0.0296(9) -0.0056(7) 0.0009(7) 0.0004(7)
N10 0.0257(9) 0.0212(9) 0.0192(9) 0.0015(7) 0.0037(7) 0.0016(7)
C11 0.0239(10) 0.0213(10) 0.0161(10) 0.0034(8) 0.0010(8) 0.0028(8)
C12 0.0247(11) 0.0253(11) 0.0290(12) -0.0004(9) 0.0016(9) -0.0041(9)
C13 0.0206(10) 0.0348(13) 0.0322(13) -0.0003(10) 0.0071(9) -0.0023(10)
C14 0.0275(11) 0.0321(12) 0.0213(11) 0.0006(9) 0.0039(9) 0.0053(10)
C15 0.0289(11) 0.0214(11) 0.0216(11) 0.0007(8) 0.0011(9) 0.0004(9)
C16 0.0231(10) 0.0222(10) 0.0192(11) 0.0043(8) 0.0025(8) -0.0014(9)
C17 0.0359(14) 0.0414(15) 0.0392(15) -0.0037(12) 0.0117(11) 0.0064(12)
C20 0.0214(10) 0.0232(10) 0.0194(11) 0.0001(8) 0.0009(8) -0.0025(9)
C21 0.0247(11) 0.0321(12) 0.0163(11) 0.0011(9) 0.0002(8) 0.0063(9)
C22 0.0281(11) 0.0339(12) 0.0179(10) -0.0033(9) -0.0026(8) 0.0062(10)
C23 0.0435(15) 0.0415(15) 0.0233(13) -0.0063(11) -0.0039(11) 0.0168(12)
C24 0.0395(14) 0.0656(19) 0.0212(13) -0.0042(12) 0.0035(10) 0.0256(14)
C25 0.0290(13) 0.067(2) 0.0233(13) 0.0071(12) 0.0043(10) 0.0124(13)
C26 0.0277(12) 0.0459(15) 0.0197(12) 0.0053(10) -0.0003(9) 0.0079(11)
N30 0.0298(10) 0.0227(9) 0.0194(9) 0.0015(7) 0.0050(8) 0.0037(8)
C31 0.0211(10) 0.0245(11) 0.0203(11) 0.0032(8) 0.0025(8) 0.0033(9)
C32 0.0302(12) 0.0277(12) 0.0303(13) 0.0043(10) 0.0047(10) 0.0017(10)
C33 0.0370(14) 0.0401(15) 0.0388(15) 0.0203(12) 0.0147(11) 0.0080(12)
C34 0.0311(13) 0.0609(18) 0.0238(13) 0.0143(12) 0.0081(10) 0.0238(12)
C35 0.0339(13) 0.0483(15) 0.0210(12) -0.0027(11) -0.0014(10) 0.0163(12)
C36 0.0288(12) 0.0307(12) 0.0243(12) -0.0005(9) 0.0005(9) 0.0029(10)
C37 0.0505(17) 0.102(3) 0.0307(15) 0.0259(16) 0.0199(13) 0.0329(18)
N41 0.0168(8) 0.0318(10) 0.0267(10) 0.0105(8) 0.0001(7) -0.0026(8)
C42 0.0174(10) 0.0378(13) 0.0333(14) 0.0160(10) -0.0042(9) -0.0058(10)
C43 0.0301(13) 0.0579(18) 0.0303(14) 0.0232(13) -0.0062(11) -0.0136(12)
C44 0.0336(14) 0.071(2) 0.0224(13) 0.0096(13) -0.0029(10) -0.0176(14)
C45 0.0297(12) 0.0546(17) 0.0215(12) -0.0009(11) 0.0006(10) -0.0092(12)
C46 0.0223(11) 0.0354(13) 0.0232(12) 0.0056(9) -0.0001(9) -0.0043(10)
N51 0.0180(9) 0.0252(10) 0.0460(13) 0.0093(9) 0.0012(8) -0.0020(8)
C52 0.0157(10) 0.0331(13) 0.0491(16) 0.0187(11) -0.0013(10) -0.0047(10)
C53 0.0261(12) 0.0391(15) 0.0641(19) 0.0278(14) -0.0013(12) -0.0014(12)
C54 0.0295(14) 0.0340(15) 0.089(2) 0.0292(15) 0.0051(14) 0.0020(12)
C55 0.0261(13) 0.0293(14) 0.084(2) 0.0120(14) 0.0097(14) 0.0036(11)
C56 0.0234(12) 0.0258(12) 0.0623(18) 0.0077(12) 0.0069(11) 0.0008(10)
S 0.0304(3) 0.0441(4) 0.0341(3) 0.0080(3) 0.0070(3) 0.0019(3)
O2 0.0345(10) 0.0648(14) 0.0565(13) 0.0222(11) 0.0116(9) -0.0075(10)
O3 0.0493(13) 0.0654(15) 0.0852(17) 0.0252(13) 0.0153(12) 0.0193(11)
O4 0.0608(14) 0.0772(17) 0.0472(13) -0.0159(12) 0.0027(10) -0.0051(12)
C99 0.0321(14) 0.069(2) 0.0418(16) 0.0155(15) 0.0016(12) -0.0111(14)
F1 0.0469(10) 0.1222(18) 0.0527(11) 0.0316(11) 0.0023(8) -0.0325(11)
F2 0.0557(11) 0.0859(15) 0.0847(15) 0.0491(12) -0.0045(10) 0.0051(10)
F3 0.0838(15) 0.1248(19) 0.0408(11) -0.0201(12) 0.0110(10) -0.0265(14)

loop_
_atom_type_symbol
_atom_type_description
_atom_type_scat_dispersion_real
_atom_type_scat_dispersion_imag
_atom_type_scat_source
C C 0.0033 0.0016 'International Tables Vol C Tables 4.2.6.8 and 6.1.1.4'
H H 0.0000 0.0000 'International Tables Vol C Tables 4.2.6.8 and 6.1.1.4'
N N 0.0061 0.0033 'International Tables Vol C Tables 4.2.6.8 and 6.1.1.4'
O O 0.0106 0.0060 'International Tables Vol C Tables 4.2.6.8 and 6.1.1.4'
F F 0.0171 0.0103 'International Tables Vol C Tables 4.2.6.8 and 6.1.1.4'
S S 0.1246 0.1234 'International Tables Vol C Tables 4.2.6.8 and 6.1.1.4'
Pd Pd -0.9988 1.0072 'International Tables Vol C Tables 4.2.6.8 and 6.1.1.4'

loop_
_geom_angle_atom_site_label_1
_geom_angle_atom_site_label_2
_geom_angle_atom_site_label_3
_geom_angle
O1 Pd N51 91.35(8)
O1 Pd N10 86.87(7)
N51 Pd N10 177.64(8)
O1 Pd N41 170.54(7)
N51 Pd N41 80.11(8)
N10 Pd N41 101.77(7)
C22 O1 Pd 110.63(13)
C20 N10 C11 120.18(18)
C20 N10 Pd 120.35(14)
C11 N10 Pd 118.88(13)
C12 C11 C16 119.2(2)
C12 C11 N10 119.46(19)
C16 C11 N10 120.59(19)
C13 C12 C11 120.3(2)
C12 C13 C14 121.3(2)
C15 C14 C13 117.9(2)
C15 C14 C17 121.3(2)
C13 C14 C17 120.9(2)
C16 C15 C14 121.6(2)
C15 C16 C11 119.7(2)
N10 C20 N30 121.67(19)
N10 C20 C21 119.83(19)
N30 C20 C21 118.50(19)
C26 C21 C22 120.2(2)
C26 C21 C20 120.5(2)
C22 C21 C20 119.4(2)
O1 C22 C21 121.6(2)
O1 C22 C23 120.2(2)
C21 C22 C23 118.1(2)
C24 C23 C22 120.5(3)
C25 C24 C23 120.9(2)
C24 C25 C26 119.9(2)
C25 C26 C21 120.2(2)
C20 N30 C31 126.01(19)
C32 C31 C36 120.1(2)
C32 C31 N30 118.9(2)
C36 C31 N30 120.9(2)
C31 C32 C33 119.5(2)
C34 C33 C32 121.4(2)
C35 C34 C33 118.2(2)
C35 C34 C37 120.3(3)
C33 C34 C37 121.5(3)
C34 C35 C36 121.5(2)
C31 C36 C35 119.2(2)
C46 N41 C42 117.8(2)
C46 N41 Pd 128.24(15)
C42 N41 Pd 113.70(17)
N41 C42 C43 120.9(2)
N41 C42 C52 114.8(2)
C43 C42 C52 124.3(2)
C44 C43 C42 120.3(2)
C45 C44 C43 119.1(2)
C44 C45 C46 118.2(3)
N41 C46 C45 123.4(2)
C56 N51 C52 120.0(2)
C56 N51 Pd 124.36(18)
C52 N51 Pd 115.63(16)
N51 C52 C53 120.4(3)
N51 C52 C42 115.2(2)
C53 C52 C42 124.4(3)
C54 C53 C52 119.1(3)
C53 C54 C55 120.4(3)
C54 C55 C56 118.2(3)
N51 C56 C55 122.0(3)
O4 S O3 114.77(14)
O4 S O2 114.70(13)
O3 S O2 115.59(13)
O4 S C99 103.30(15)
O3 S C99 104.03(14)
O2 S C99 101.97(12)
F2 C99 F1 108.6(3)
F2 C99 F3 106.7(2)
F1 C99 F3 106.6(3)
F2 C99 S 111.5(2)
F1 C99 S 112.02(19)
F3 C99 S 111.2(2)

loop_
_geom_bond_atom_site_label_1
_geom_bond_atom_site_label_2
_geom_bond_distance
Pd O1 1.9807(16)
Pd N51 2.0096(19)
Pd N10 2.0426(17)
Pd N41 2.056(2)
O1 C22 1.344(3)
N10 C20 1.318(3)
N10 C11 1.430(3)
C11 C12 1.388(3)
C11 C16 1.396(3)
C12 C13 1.381(3)
C13 C14 1.393(3)
C14 C15 1.390(3)
C14 C17 1.498(3)
C15 C16 1.383(3)
C20 N30 1.348(3)
C20 C21 1.473(3)
C21 C26 1.400(3)
C21 C22 1.406(3)
C22 C23 1.407(3)
C23 C24 1.379(4)
C24 C25 1.379(4)
C25 C26 1.380(3)
N30 C31 1.429(3)
C31 C32 1.379(3)
C31 C36 1.387(3)
C32 C33 1.389(3)
C33 C34 1.383(4)
C34 C35 1.377(4)
C34 C37 1.516(3)
C35 C36 1.392(3)
N41 C46 1.338(3)
N41 C42 1.369(3)
C42 C43 1.380(4)
C42 C52 1.460(4)
C43 C44 1.377(4)
C44 C45 1.375(4)
C45 C46 1.390(3)
N51 C56 1.335(3)
N51 C52 1.359(3)
C52 C53 1.391(3)
C53 C54 1.376(4)
C54 C55 1.377(4)
C55 C56 1.389(3)
S O4 1.418(2)
S O3 1.432(2)
S O2 1.4392(18)
S C99 1.818(3)
C99 F2 1.320(3)
C99 F1 1.324(3)
C99 F3 1.332(4)

loop_
_geom_hbond_atom_site_label_D
_geom_hbond_atom_site_label_H
_geom_hbond_atom_site_label_A
_geom_hbond_distance_DH
_geom_hbond_distance_HA
_geom_hbond_distance_DA
_geom_hbond_angle_DHA
_geom_hbond_site_symmetry_A
N30 H30 O1 0.812(15) 2.570(18) 3.294(2) 149(2) 2
C16 H16 O2 0.95 2.49 3.436(3) 175.4 1_565
C53 H53 O2 0.95 2.57 3.242(3) 128.1 3_656
C55 H55 O2 0.95 2.63 3.560(4) 167.0 .
C45 H45 O4 0.95 2.55 3.424(4) 152.9 3_666
